data_4507493
loop_
_publ_author_name
'Seo, Ji-Youn'
'Jazbinsek, Mojca'
'Choi, Eun-Young'
'Lee, Seung-Heon'
'Yun, Hoseop'
'Kim, Jong-Taek'
'Lee, Yoon Sup'
'Kwon, O-Pil'

_publ_section_title
;
 Unusual Twisting and Bending of Phenyltriene with Methylthiolated
 Biphenyl Sulfane Group in the Crystalline State
;
_journal_issue 3
_journal_name_full 'Crystal Growth &amp; Design'
_journal_page_first 1014
_journal_paper_doi 10.1021/cg301625d
_journal_volume 13
_journal_year 2013
_chemical_formula_sum 'C25 H22 N2 S'
_chemical_formula_weight 382.53
_space_group_IT_number 14
_symmetry_cell_setting monoclinic
_symmetry_space_group_name_Hall '-P 2yn'
_symmetry_space_group_name_H-M 'P 1 21/n 1'
_atom_sites_solution_hydrogens geom
_atom_sites_solution_primary direct
_atom_sites_solution_secondary difmap
_audit_creation_method SHELXL-97
_audit_update_record
;
2010-12-01 # Formatted by publCIF
;
_cell_angle_alpha 90.00
_cell_angle_beta 94.178(2)
_cell_angle_gamma 90.00
_cell_formula_units_Z 4
_cell_length_a 5.9245(4)
_cell_length_b 45.446(3)
_cell_length_c 7.7993(6)
_cell_measurement_temperature 290(1)
_cell_volume 2094.3(3)
_computing_structure_refinement 'SHELXL-97 (Sheldrick, 1997)'
_diffrn_ambient_temperature 290(1)
_diffrn_measured_fraction_theta_full 0.998
_diffrn_measured_fraction_theta_max 0.998
_diffrn_measurement_device_type 'Rigaku R-axis Rapid'
_diffrn_radiation_monochromator graphite
_diffrn_radiation_source 'fine-focus sealed tube'
_diffrn_radiation_type MoK\a
_diffrn_radiation_wavelength 0.71073
_diffrn_reflns_av_R_equivalents 0.0435
_diffrn_reflns_av_sigmaI/netI 0.0383
_diffrn_reflns_limit_h_max 6
_diffrn_reflns_limit_h_min -7
_diffrn_reflns_limit_k_max 54
_diffrn_reflns_limit_k_min -53
_diffrn_reflns_limit_l_max 9
_diffrn_reflns_limit_l_min -9
_diffrn_reflns_number 16309
_diffrn_reflns_theta_full 25.00
_diffrn_reflns_theta_max 25.00
_diffrn_reflns_theta_min 3.17
_exptl_absorpt_coefficient_mu 0.167
_exptl_absorpt_correction_T_max 1.000
_exptl_absorpt_correction_T_min 0.850
_exptl_absorpt_correction_type multi-scan
_exptl_crystal_density_diffrn 1.213
_exptl_crystal_density_method 'not measured'
_exptl_crystal_F_000 808
_exptl_crystal_size_max 0.44
_exptl_crystal_size_mid 0.10
_exptl_crystal_size_min 0.06
_refine_diff_density_max 0.284
_refine_diff_density_min -0.301
_refine_diff_density_rms 0.055
_refine_ls_extinction_coef 0.0029(9)
_refine_ls_extinction_expression Fc^*^=kFc[1+0.001xFc^2^\l^3^/sin(2\q)]^-1/4^
_refine_ls_extinction_method SHELXL
_refine_ls_goodness_of_fit_ref 1.174
_refine_ls_hydrogen_treatment refall
_refine_ls_matrix_type full
_refine_ls_number_parameters 342
_refine_ls_number_reflns 3674
_refine_ls_number_restraints 0
_refine_ls_restrained_S_all 1.174
_refine_ls_R_factor_all 0.0878
_refine_ls_R_factor_gt 0.0552
_refine_ls_shift/su_max 0.000
_refine_ls_shift/su_mean 0.000
_refine_ls_structure_factor_coef Fsqd
_refine_ls_weighting_details 'calc w=1/[\s^2^(Fo^2^)+(0.0353P)^2^+1.9646P] where P=(Fo^2^+2Fc^2^)/3'
_refine_ls_weighting_scheme calc
_refine_ls_wR_factor_gt 0.1334
_refine_ls_wR_factor_ref 0.1540
_reflns_number_gt 2444
_reflns_number_total 3674
_reflns_threshold_expression >2sigma(I)
_cod_data_source_file cg301625d_si_002.cif
_cod_data_source_block l
_cod_original_cell_volume 2094.3(2)
_cod_database_code 4507493

loop_
_symmetry_equiv_pos_as_xyz
'x, y, z'
'-x+1/2, y+1/2, -z+1/2'
'-x, -y, -z'
'x-1/2, -y-1/2, z-1/2'

loop_
_atom_site_label
_atom_site_type_symbol
_atom_site_fract_x
_atom_site_fract_y
_atom_site_fract_z
_atom_site_U_iso_or_equiv
_atom_site_adp_type
_atom_site_occupancy
_atom_site_symmetry_multiplicity
_atom_site_calc_flag
S1 S 0.73481(15) 0.237551(19) 0.62256(14) 0.0603(3) Uani 1 1 d
N1 N 2.1224(6) 0.48897(8) 0.7410(6) 0.0977(13) Uani 1 1 d
N2 N 2.1056(6) 0.40224(8) 0.9732(5) 0.0863(11) Uani 1 1 d
C1 C 2.0322(6) 0.46677(8) 0.7464(6) 0.0655(10) Uani 1 1 d
C2 C 2.0256(6) 0.41843(8) 0.8753(5) 0.0611(10) Uani 1 1 d
C3 C 1.9242(6) 0.43878(7) 0.7518(5) 0.0536(9) Uani 1 1 d
C4 C 1.7374(5) 0.43175(7) 0.6470(5) 0.0518(8) Uani 1 1 d
C5 C 1.6356(6) 0.40332(8) 0.6561(5) 0.0578(9) Uani 1 1 d
C6 C 1.4498(5) 0.39518(7) 0.5553(5) 0.0502(8) Uani 1 1 d
C7 C 1.3532(6) 0.36635(8) 0.5817(5) 0.0553(9) Uani 1 1 d
C8 C 1.1641(6) 0.35547(7) 0.5035(5) 0.0492(8) Uani 1 1 d
C9 C 1.0697(5) 0.32625(6) 0.5316(4) 0.0440(7) Uani 1 1 d
C10 C 1.1881(6) 0.30462(7) 0.6290(5) 0.0481(8) Uani 1 1 d
C11 C 1.0941(6) 0.27713(7) 0.6533(5) 0.0489(8) Uani 1 1 d
C12 C 0.8778(5) 0.27054(7) 0.5792(4) 0.0473(8) Uani 1 1 d
C13 C 0.7615(6) 0.29171(7) 0.4822(5) 0.0508(8) Uani 1 1 d
C14 C 0.8549(6) 0.31908(8) 0.4588(5) 0.0520(9) Uani 1 1 d
C15 C 1.6267(7) 0.45385(8) 0.5266(5) 0.0573(9) Uani 1 1 d
C16 C 1.5043(5) 0.43980(7) 0.3667(5) 0.0524(8) Uani 1 1 d
C17 C 1.3439(6) 0.41599(7) 0.4229(5) 0.0518(9) Uani 1 1 d
C18 C 1.6758(8) 0.42664(11) 0.2521(6) 0.0703(11) Uani 1 1 d
C19 C 1.3662(9) 0.46362(9) 0.2661(8) 0.0768(14) Uani 1 1 d
C20 C 0.9167(5) 0.20860(7) 0.5731(4) 0.0480(8) Uani 1 1 d
C21 C 0.8484(7) 0.18049(8) 0.6196(5) 0.0579(9) Uani 1 1 d
C22 C 0.9769(7) 0.15633(8) 0.5861(6) 0.0687(11) Uani 1 1 d
C23 C 1.1758(7) 0.15943(9) 0.5072(5) 0.0667(11) Uani 1 1 d
C24 C 1.2439(7) 0.18690(8) 0.4586(5) 0.0608(10) Uani 1 1 d
C25 C 1.1147(6) 0.21157(8) 0.4897(5) 0.0544(9) Uani 1 1 d
H5 H 1.707(6) 0.3893(8) 0.733(5) 0.067(11) Uiso 1 1 d
H7 H 1.438(5) 0.3544(7) 0.666(5) 0.058(10) Uiso 1 1 d
H8 H 1.073(5) 0.3676(7) 0.420(4) 0.051(9) Uiso 1 1 d
H10 H 1.339(6) 0.3088(7) 0.682(5) 0.069(11) Uiso 1 1 d
H11 H 1.180(6) 0.2632(7) 0.729(5) 0.067(11) Uiso 1 1 d
H13 H 0.616(6) 0.2874(8) 0.433(5) 0.070(11) Uiso 1 1 d
H14 H 0.773(5) 0.3337(7) 0.394(5) 0.057(10) Uiso 1 1 d
H151 H 1.743(6) 0.4680(8) 0.486(5) 0.076(12) Uiso 1 1 d
H152 H 1.508(6) 0.4650(8) 0.585(5) 0.074(12) Uiso 1 1 d
H171 H 1.281(5) 0.4050(7) 0.323(5) 0.056(10) Uiso 1 1 d
H172 H 1.208(6) 0.4250(8) 0.469(5) 0.070(11) Uiso 1 1 d
H181 H 1.769(7) 0.4101(9) 0.309(6) 0.091(14) Uiso 1 1 d
H182 H 1.781(6) 0.4419(8) 0.217(5) 0.081(12) Uiso 1 1 d
H183 H 1.598(7) 0.4186(9) 0.142(6) 0.101(16) Uiso 1 1 d
H191 H 1.467(6) 0.4782(8) 0.226(5) 0.076(12) Uiso 1 1 d
H192 H 1.280(7) 0.4553(9) 0.160(6) 0.101(15) Uiso 1 1 d
H193 H 1.255(9) 0.4718(11) 0.360(8) 0.14(2) Uiso 1 1 d
H21 H 0.708(6) 0.1795(7) 0.677(4) 0.059(10) Uiso 1 1 d
H22 H 0.924(7) 0.1361(9) 0.611(5) 0.093(13) Uiso 1 1 d
H23 H 1.276(6) 0.1422(8) 0.487(5) 0.075(12) Uiso 1 1 d
H24 H 1.385(6) 0.1898(8) 0.399(5) 0.073(11) Uiso 1 1 d
H25 H 1.162(6) 0.2307(8) 0.455(5) 0.066(11) Uiso 1 1 d

loop_
_atom_site_aniso_label
_atom_site_aniso_U_11
_atom_site_aniso_U_22
_atom_site_aniso_U_33
_atom_site_aniso_U_23
_atom_site_aniso_U_13
_atom_site_aniso_U_12
S1 0.0561(5) 0.0540(5) 0.0729(7) -0.0042(5) 0.0180(5) -0.0125(4)
N1 0.087(3) 0.076(2) 0.126(4) 0.004(2) -0.019(2) -0.030(2)
N2 0.092(3) 0.080(2) 0.083(3) 0.000(2) -0.025(2) 0.003(2)
C1 0.056(2) 0.064(2) 0.075(3) -0.004(2) -0.0071(19) -0.0100(19)
C2 0.057(2) 0.061(2) 0.064(3) -0.007(2) -0.0091(19) -0.0055(18)
C3 0.0510(19) 0.0521(19) 0.057(2) -0.0010(17) -0.0026(16) -0.0074(15)
C4 0.0503(19) 0.0481(18) 0.056(2) -0.0032(16) -0.0013(16) -0.0057(15)
C5 0.062(2) 0.051(2) 0.058(2) 0.0045(18) -0.0111(18) -0.0113(17)
C6 0.0513(19) 0.0453(18) 0.053(2) 0.0009(15) 0.0002(16) -0.0066(15)
C7 0.059(2) 0.050(2) 0.055(2) 0.0024(17) -0.0049(18) -0.0087(17)
C8 0.0499(19) 0.0484(18) 0.049(2) 0.0017(16) 0.0013(16) -0.0027(15)
C9 0.0450(17) 0.0460(17) 0.0407(19) -0.0010(14) 0.0015(14) -0.0045(14)
C10 0.0464(18) 0.0495(18) 0.047(2) 0.0011(15) -0.0055(15) -0.0067(15)
C11 0.0517(19) 0.0481(19) 0.046(2) 0.0020(16) -0.0031(16) -0.0029(15)
C12 0.0476(18) 0.0499(18) 0.045(2) -0.0056(15) 0.0041(15) -0.0043(15)
C13 0.0448(18) 0.058(2) 0.049(2) -0.0034(16) -0.0006(16) -0.0082(16)
C14 0.0497(19) 0.054(2) 0.051(2) 0.0031(17) -0.0054(16) -0.0011(16)
C15 0.057(2) 0.0460(19) 0.067(3) -0.0011(18) -0.0084(19) -0.0069(17)
C16 0.0516(19) 0.0445(18) 0.060(2) 0.0050(16) -0.0054(16) -0.0047(15)
C17 0.0484(19) 0.0460(19) 0.060(2) 0.0004(17) -0.0033(17) -0.0021(16)
C18 0.070(3) 0.075(3) 0.067(3) 0.001(2) 0.012(2) -0.010(2)
C19 0.084(3) 0.053(2) 0.089(4) 0.019(2) -0.027(3) -0.013(2)
C20 0.0538(19) 0.0506(18) 0.0389(19) -0.0022(15) -0.0008(15) -0.0119(15)
C21 0.062(2) 0.057(2) 0.055(2) 0.0063(17) 0.0051(18) -0.0185(18)
C22 0.084(3) 0.047(2) 0.074(3) 0.002(2) -0.007(2) -0.011(2)
C23 0.077(3) 0.060(2) 0.061(3) -0.012(2) -0.007(2) 0.006(2)
C24 0.061(2) 0.066(2) 0.056(2) -0.0078(19) 0.0069(19) -0.0056(19)
C25 0.059(2) 0.054(2) 0.050(2) -0.0002(17) 0.0052(17) -0.0124(17)

loop_
_atom_type_symbol
_atom_type_description
_atom_type_scat_dispersion_real
_atom_type_scat_dispersion_imag
_atom_type_scat_source
C C 0.0030 0.0020 'International Tables Vol C Tables 4.2.6.8 and 6.1.1.4'
S S 0.1250 0.1230 'International Tables Vol C Tables 4.2.6.8 and 6.1.1.4'
N N 0.0060 0.0030 'International Tables Vol C Tables 4.2.6.8 and 6.1.1.4'
H H 0.0000 0.0000 'International Tables Vol C Tables 4.2.6.8 and 6.1.1.4'

loop_
_geom_angle_atom_site_label_1
_geom_angle_atom_site_label_2
_geom_angle_atom_site_label_3
_geom_angle
C20 S1 C12 106.41(15)
N1 C1 C3 178.7(4)
N2 C2 C3 179.8(5)
C4 C3 C1 122.5(3)
C4 C3 C2 122.2(3)
C1 C3 C2 115.3(3)
C3 C4 C5 120.5(3)
C3 C4 C15 121.3(3)
C5 C4 C15 118.1(3)
C6 C5 C4 123.0(3)
C5 C6 C7 118.4(3)
C5 C6 C17 120.5(3)
C7 C6 C17 121.1(3)
C8 C7 C6 126.7(4)
C7 C8 C9 125.9(3)
C14 C9 C10 117.6(3)
C14 C9 C8 119.9(3)
C10 C9 C8 122.5(3)
C11 C10 C9 121.1(3)
C10 C11 C12 120.1(3)
C13 C12 C11 118.9(3)
C13 C12 S1 118.0(2)
C11 C12 S1 122.7(3)
C12 C13 C14 120.9(3)
C13 C14 C9 121.3(3)
C4 C15 C16 113.0(3)
C18 C16 C17 110.3(3)
C18 C16 C15 110.1(3)
C17 C16 C15 109.2(3)
C18 C16 C19 109.3(4)
C17 C16 C19 109.1(3)
C15 C16 C19 108.9(3)
C6 C17 C16 114.0(3)
C25 C20 C21 118.8(3)
C25 C20 S1 125.5(3)
C21 C20 S1 115.7(3)
C22 C21 C20 120.5(4)
C21 C22 C23 120.6(4)
C24 C23 C22 119.7(4)
C23 C24 C25 120.6(4)
C20 C25 C24 119.9(3)

loop_
_geom_bond_atom_site_label_1
_geom_bond_atom_site_label_2
_geom_bond_distance
S1 C20 1.761(3)
S1 C12 1.767(3)
N1 C1 1.144(4)
N2 C2 1.138(5)
C1 C3 1.426(5)
C2 C3 1.435(5)
C3 C4 1.365(5)
C4 C5 1.430(4)
C4 C15 1.494(5)
C5 C6 1.357(5)
C6 C7 1.451(4)
C6 C17 1.503(5)
C7 C8 1.331(5)
C8 C9 1.464(4)
C9 C14 1.394(4)
C9 C10 1.399(4)
C10 C11 1.386(4)
C11 C12 1.399(4)
C12 C13 1.377(5)
C13 C14 1.379(5)
C15 C16 1.535(5)
C16 C18 1.524(5)
C16 C17 1.525(5)
C16 C19 1.537(5)
C20 C25 1.389(4)
C20 C21 1.396(4)
C21 C22 1.372(5)
C22 C23 1.376(6)
C23 C24 1.374(5)
C24 C25 1.389(5)

loop_
_cod_related_entry_id
_cod_related_entry_database
_cod_related_entry_code
1 ChemSpider 30652520
